data_7009676
loop_
_publ_author_name
'Choudhury, Amitava'
'Natarajan, Srinivasan'
'Rao, C. N. R.'

_publ_section_title
;
 Simple linear-chain cobalt phosphates
;
_journal_issue 15
_journal_name_full 'Journal of the Chemical Society, Dalton Transactions'
_journal_page_first 2595
_journal_paper_doi 10.1039/b002653k
_journal_year 2000
_chemical_formula_sum 'C6 H18 Co N2 O8 P2'
_chemical_formula_weight 367.09
_chemical_name_systematic
; 
 ? 
;
_space_group_IT_number 56
_symmetry_space_group_name_Hall '-P 2ab 2ac'
_symmetry_space_group_name_H-M 'P c c n'
_atom_sites_solution_hydrogens geom
_atom_sites_solution_primary direct
_atom_sites_solution_secondary difmap
_audit_creation_method SHELXL
_cell_angle_alpha 90.00
_cell_angle_beta 90.00
_cell_angle_gamma 90.00
_cell_formula_units_Z 4
_cell_length_a 11.8793(11)
_cell_length_b 13.5078(12)
_cell_length_c 8.1681(7)
_cell_measurement_temperature 293(2)
_cell_volume 1310.7(2)
_computing_structure_refinement 'SHELXL-93 (Sheldrick, 1993)'
_computing_structure_solution 'SHELXS-86 (Sheldrick, 1990)'
_diffrn_ambient_temperature 293(2)
_diffrn_radiation_monochromator graphite
_diffrn_radiation_source 'fine-focus sealed tube'
_diffrn_radiation_type MoK\a
_diffrn_radiation_wavelength 0.71073
_diffrn_reflns_av_R_equivalents 0.0488
_diffrn_reflns_av_sigmaI/netI 0.0451
_diffrn_reflns_limit_h_max 13
_diffrn_reflns_limit_h_min -10
_diffrn_reflns_limit_k_max 14
_diffrn_reflns_limit_k_min -15
_diffrn_reflns_limit_l_max 9
_diffrn_reflns_limit_l_min -9
_diffrn_reflns_number 4929
_diffrn_reflns_theta_max 23.30
_diffrn_reflns_theta_min 2.28
_exptl_absorpt_coefficient_mu 1.590
_exptl_crystal_density_diffrn 1.860
_exptl_crystal_F_000 756
_refine_diff_density_max 0.373
_refine_diff_density_min -0.548
_refine_diff_density_rms 0.162
_refine_ls_extinction_coef 0.0031(8)
_refine_ls_extinction_expression Fc^*^=kFc[1+0.001xFc^2^\l^3^/sin(2\q)]^-1/4^
_refine_ls_extinction_method SHELXL
_refine_ls_goodness_of_fit_all 1.037
_refine_ls_goodness_of_fit_obs 1.092
_refine_ls_matrix_type full
_refine_ls_number_parameters 88
_refine_ls_number_reflns 938
_refine_ls_number_restraints 0
_refine_ls_restrained_S_all 1.037
_refine_ls_restrained_S_obs 1.092
_refine_ls_R_factor_all 0.0431
_refine_ls_R_factor_obs 0.0261
_refine_ls_shift/esd_max 0.001
_refine_ls_shift/esd_mean 0.000
_refine_ls_structure_factor_coef Fsqd
_refine_ls_weighting_details 'w=1/[\s^2^(Fo^2^)+(0.0282P)^2^+0.9501P] where P=(Fo^2^+2Fc^2^)/3'
_refine_ls_weighting_scheme calc
_refine_ls_wR_factor_all 0.0695
_refine_ls_wR_factor_obs 0.0650
_reflns_number_observed 758
_reflns_number_total 938
_reflns_observed_criterion >2sigma(I)
_cod_data_source_file b002653k.txt
_cod_data_source_block COMPOUNDII
_cod_depositor_comments
;
The following automatic conversions were performed:

'_refine_ls_weighting_scheme' value 'calc
w=1/[\s^2^(Fo^2^)+(0.0282P)^2^+0.9501P] where P=(Fo^2^+2Fc^2^)/3' was
changed to 'calc'. New tag '_refine_ls_weighting_details' was
created. The value of the new tag was set to
'w=1/[\s^2^(Fo^2^)+(0.0282P)^2^+0.9501P] where P=(Fo^2^+2Fc^2^)/3'.

Automatic conversion script
Id: cif_fix_values 3143 2015-03-26 13:38:13Z robertas 
;
_cod_database_code 7009676

loop_
_symmetry_equiv_pos_as_xyz
'x, y, z'
'-x+1/2, -y+1/2, z'
'-x, y+1/2, -z+1/2'
'x+1/2, -y, -z+1/2'
'-x, -y, -z'
'x-1/2, y-1/2, -z'
'x, -y-1/2, z-1/2'
'-x-1/2, y, z-1/2'

loop_
_atom_site_aniso_label
_atom_site_aniso_U_11
_atom_site_aniso_U_22
_atom_site_aniso_U_33
_atom_site_aniso_U_23
_atom_site_aniso_U_13
_atom_site_aniso_U_12
Co1 0.0244(4) 0.0195(4) 0.0153(4) 0.000 0.000 0.0003(3)
P1 0.0225(5) 0.0197(5) 0.0187(5) -0.0007(4) 0.0025(4) -0.0019(4)
O1 0.0316(14) 0.0274(14) 0.0295(14) -0.0085(11) 0.0072(11) 0.0009(11)
O2 0.0363(14) 0.0283(13) 0.0259(14) -0.0068(11) -0.0089(11) -0.0014(11)
O3 0.0275(13) 0.0213(13) 0.0198(13) -0.0023(10) 0.0011(10) -0.0042(10)
O4 0.0305(14) 0.0295(14) 0.038(2) 0.0095(11) 0.0121(12) 0.0026(10)
N1 0.035(2) 0.031(2) 0.024(2) -0.0091(14) 0.0067(14) -0.0014(14)
C1 0.074(3) 0.054(3) 0.068(3) -0.021(3) 0.021(3) -0.031(2)
C2 0.044(2) 0.037(2) 0.026(2) 0.004(2) 0.005(2) 0.021(2)
C3 0.026(2) 0.058(3) 0.025(2) -0.004(2) -0.004(2) 0.013(2)

loop_
_atom_site_label
_atom_site_type_symbol
_atom_site_fract_x
_atom_site_fract_y
_atom_site_fract_z
_atom_site_U_iso_or_equiv
_atom_site_thermal_displace_type
_atom_site_occupancy
_atom_site_calc_flag
_atom_site_refinement_flags
_atom_site_disorder_group
Co1 Co 0.2500 0.2500 -0.67531(7) 0.0198(2) Uani 1 d S .
P1 P 0.39601(7) 0.37954(6) -0.42390(11) 0.0203(3) Uani 1 d . .
O1 O 0.3812(2) 0.1964(2) -0.7893(3) 0.0295(6) Uani 1 d . .
O2 O 0.3132(2) 0.3650(2) -0.5636(3) 0.0302(6) Uani 1 d . .
O3 O 0.3885(2) 0.4858(2) -0.3618(3) 0.0228(5) Uani 1 d . .
O4 O 0.5206(2) 0.3624(2) -0.4870(3) 0.0325(6) Uani 1 d . .
H10 H 0.5345(2) 0.4016(2) -0.5610(3) 0.049 Uiso 1 calc R .
N1 N 0.9112(2) 0.4396(2) -0.4344(3) 0.0301(7) Uani 1 d . .
H4 H 0.8952(2) 0.4778(2) -0.3457(3) 0.036 Uiso 1 calc R .
C1 C 0.8338(4) 0.3528(3) -0.4319(6) 0.0651(14) Uani 1 d . .
H3 H 0.7574(4) 0.3753(3) -0.4399(6) 0.098 Uiso 1 calc R .
H2 H 0.8437(4) 0.3169(3) -0.3315(6) 0.098 Uiso 1 calc R .
H1 H 0.8506(4) 0.3102(3) -0.5228(6) 0.098 Uiso 1 calc R .
C2 C 1.0305(3) 0.4092(3) -0.4225(4) 0.0356(9) Uani 1 d . .
H5 H 1.0502(3) 0.3689(3) -0.5164(4) 0.043 Uiso 1 calc R .
H6 H 1.0414(3) 0.3698(3) -0.3245(4) 0.043 Uiso 1 calc R .
C3 C 0.8947(3) 0.5016(3) -0.5836(5) 0.0363(9) Uani 1 d . .
H8 H 0.8167(3) 0.5224(3) -0.5905(5) 0.044 Uiso 1 calc R .
H7 H 0.9120(3) 0.4628(3) -0.6804(5) 0.044 Uiso 1 calc R .

loop_
_atom_type_symbol
_atom_type_description
_atom_type_scat_dispersion_real
_atom_type_scat_dispersion_imag
_atom_type_scat_source
C C 0.0033 0.0016 'International Tables Vol C Tables 4.2.6.8 and 6.1.1.4'
H H 0.0000 0.0000 'International Tables Vol C Tables 4.2.6.8 and 6.1.1.4'
N N 0.0061 0.0033 'International Tables Vol C Tables 4.2.6.8 and 6.1.1.4'
O O 0.0106 0.0060 'International Tables Vol C Tables 4.2.6.8 and 6.1.1.4'
P P 0.1023 0.0942 'International Tables Vol C Tables 4.2.6.8 and 6.1.1.4'
Co Co 0.3494 0.9721 'International Tables Vol C Tables 4.2.6.8 and 6.1.1.4'

loop_
_geom_angle_atom_site_label_1
_geom_angle_atom_site_label_2
_geom_angle_atom_site_label_3
_geom_angle
_geom_angle_site_symmetry_1
_geom_angle_site_symmetry_3
_geom_angle_publ_flag
O2 Co1 O2 124.25(13) . 2 ?
O2 Co1 O1 102.15(9) . . ?
O2 Co1 O1 103.59(9) 2 . ?
O2 Co1 O1 103.59(9) . 2 ?
O2 Co1 O1 102.15(9) 2 2 ?
O1 Co1 O1 123.12(14) . 2 ?
O1 P1 O2 112.51(13) 7_566 . ?
O1 P1 O3 112.92(13) 7_566 . ?
O2 P1 O3 109.49(13) . . ?
O1 P1 O4 104.21(13) 7_566 . ?
O2 P1 O4 109.98(14) . . ?
O3 P1 O4 107.49(12) . . ?
P1 O1 Co1 133.56(14) 7_565 . ?
P1 O2 Co1 134.67(14) . . ?
P1 O4 H10 109.47(9) . . ?
C2 N1 C1 111.8(3) . . ?
C2 N1 C3 109.6(3) . . ?
C1 N1 C3 111.8(3) . . ?
C2 N1 H4 107.8(2) . . ?
C1 N1 H4 107.8(2) . . ?
C3 N1 H4 107.8(2) . . ?
N1 C1 H3 109.5(2) . . ?
N1 C1 H2 109.5(2) . . ?
H3 C1 H2 109.5 . . ?
N1 C1 H1 109.5(2) . . ?
H3 C1 H1 109.5 . . ?
H2 C1 H1 109.5 . . ?
N1 C2 C3 110.3(3) . 5_764 ?
N1 C2 H5 109.6(2) . . ?
C3 C2 H5 109.6(2) 5_764 . ?
N1 C2 H6 109.6(2) . . ?
C3 C2 H6 109.6(2) 5_764 . ?
H5 C2 H6 108.1 . . ?
N1 C3 C2 110.3(3) . 5_764 ?
N1 C3 H8 109.6(2) . . ?
C2 C3 H8 109.6(2) 5_764 . ?
N1 C3 H7 109.6(2) . . ?
C2 C3 H7 109.6(2) 5_764 . ?
H8 C3 H7 108.1 . . ?

loop_
_geom_bond_atom_site_label_1
_geom_bond_atom_site_label_2
_geom_bond_distance
_geom_bond_site_symmetry_2
_geom_bond_publ_flag
Co1 O2 1.952(2) . ?
Co1 O2 1.952(2) 2 ?
Co1 O1 1.955(2) . ?
Co1 O1 1.955(2) 2 ?
P1 O1 1.514(2) 7_566 ?
P1 O2 1.519(2) . ?
P1 O3 1.525(2) . ?
P1 O4 1.584(2) . ?
O1 P1 1.514(2) 7_565 ?
O4 H10 0.82 . ?
N1 C2 1.478(4) . ?
N1 C1 1.491(5) . ?
N1 C3 1.491(4) . ?
N1 H4 0.91 . ?
C1 H3 0.96 . ?
C1 H2 0.96 . ?
C1 H1 0.96 . ?
C2 C3 1.498(5) 5_764 ?
C2 H5 0.97 . ?
C2 H6 0.97 . ?
C3 C2 1.498(5) 5_764 ?
C3 H8 0.97 . ?
C3 H7 0.97 . ?
